data_4110829
loop_
_publ_author_name
'Wesley H. Bernskoetter'
'Andrea V. Olmos'
'Jaime A. Pool'
'Emil Lobkovsky'
'Paul J. Chirik'

_publ_section_title
;
 N-C Bond Formation Promoted by a Hafnocene Dinitrogen Complex: Comparison
 of Zirconium and Hafnium Congeners
;
_journal_name_full 'Journal of the American Chemical Society'
_journal_page_first 10696
_journal_page_last 10697
_journal_paper_doi 10.1021/ja064163k
_journal_volume 128
_journal_year 2006
_chemical_formula_moiety 'C50 H62 Hf2 N4 O2'
_chemical_formula_sum 'C50 H62 Hf2 N4 O2'
_chemical_formula_weight 1108.02
_chemical_name_systematic
; 
 ? 
;
_space_group_IT_number 2
_symmetry_cell_setting triclinic
_symmetry_space_group_name_Hall '-P 1'
_symmetry_space_group_name_H-M 'P -1'
_atom_sites_solution_hydrogens geom
_atom_sites_solution_primary direct
_atom_sites_solution_secondary difmap
_audit_creation_method SHELXL-97
_cell_angle_alpha 101.742(4)
_cell_angle_beta 92.033(4)
_cell_angle_gamma 115.880(3)
_cell_formula_units_Z 2
_cell_length_a 12.4523(8)
_cell_length_b 14.1355(9)
_cell_length_c 15.1817(16)
_cell_measurement_reflns_used 7372
_cell_measurement_temperature 173(2)
_cell_measurement_theta_max 29.82
_cell_measurement_theta_min 2.45
_cell_volume 2330.4(3)
_computing_cell_refinement 'Bruker SAINT+'
_computing_data_collection 'Bruker APEX2'
_computing_data_reduction 'Bruker SAINT+'
_computing_molecular_graphics 'Bruker SHELXTL'
_computing_publication_material 'Bruker SHELXTL'
_computing_structure_refinement 'SHELXL-97 (Sheldrick, 1997)'
_computing_structure_solution 'SHELXS-97 (Sheldrick, 1990)'
_diffrn_ambient_temperature 173(2)
_diffrn_measured_fraction_theta_full 0.972
_diffrn_measured_fraction_theta_max 0.972
_diffrn_measurement_device_type 'Bruker X8 APEX II diffractometer'
_diffrn_measurement_method 'phi and omega scans'
_diffrn_radiation_monochromator graphite
_diffrn_radiation_source 'fine-focus sealed tube'
_diffrn_radiation_type MoK\a
_diffrn_radiation_wavelength 0.71073
_diffrn_reflns_av_R_equivalents 0.0402
_diffrn_reflns_av_sigmaI/netI 0.0407
_diffrn_reflns_limit_h_max 19
_diffrn_reflns_limit_h_min -19
_diffrn_reflns_limit_k_max 22
_diffrn_reflns_limit_k_min -22
_diffrn_reflns_limit_l_max 23
_diffrn_reflns_limit_l_min -23
_diffrn_reflns_number 82780
_diffrn_reflns_theta_full 33.95
_diffrn_reflns_theta_max 33.95
_diffrn_reflns_theta_min 1.38
_exptl_absorpt_coefficient_mu 4.493
_exptl_absorpt_correction_T_max 0.8065
_exptl_absorpt_correction_T_min 0.3458
_exptl_absorpt_correction_type multi-scan
_exptl_absorpt_process_details SADABS
_exptl_crystal_colour orange
_exptl_crystal_density_diffrn 1.579
_exptl_crystal_description plate
_exptl_crystal_F_000 1100
_exptl_crystal_size_max 0.30
_exptl_crystal_size_mid 0.20
_exptl_crystal_size_min 0.05
_platon_squeeze_details ' ?'
_refine_diff_density_max 1.843
_refine_diff_density_min -1.650
_refine_diff_density_rms 0.116
_refine_ls_extinction_method none
_refine_ls_goodness_of_fit_ref 1.024
_refine_ls_hydrogen_treatment riding
_refine_ls_matrix_type full
_refine_ls_number_parameters 539
_refine_ls_number_reflns 18441
_refine_ls_number_restraints 0
_refine_ls_restrained_S_all 1.024
_refine_ls_R_factor_all 0.0377
_refine_ls_R_factor_gt 0.0250
_refine_ls_shift/su_max 0.275
_refine_ls_shift/su_mean 0.003
_refine_ls_structure_factor_coef Fsqd
_refine_ls_weighting_details 'calc w=1/[\s^2^(Fo^2^)+(0.0245P)^2^+0.0000P] where P=(Fo^2^+2Fc^2^)/3'
_refine_ls_weighting_scheme calc
_refine_ls_wR_factor_gt 0.0547
_refine_ls_wR_factor_ref 0.0566
_reflns_number_gt 14021
_reflns_number_total 18441
_reflns_threshold_expression >2sigma(I)
_cod_data_source_file ja064163ksi20060613_100146.cif
_cod_data_source_block wb42
_cod_database_code 4110829

loop_
_symmetry_equiv_pos_as_xyz
'x, y, z'
'-x, -y, -z'

loop_
_atom_site_label
_atom_site_type_symbol
_atom_site_fract_x
_atom_site_fract_y
_atom_site_fract_z
_atom_site_U_iso_or_equiv
_atom_site_adp_type
_atom_site_occupancy
_atom_site_symmetry_multiplicity
_atom_site_calc_flag
_atom_site_refinement_flags
Hf1 Hf 1.364070(7) 1.001972(6) 0.254904(5) 0.01786(2) Uani 1 1 d .
Hf2 Hf 1.039344(7) 0.726652(6) 0.255797(5) 0.01808(2) Uani 1 1 d .
O1 O 1.21934(12) 1.04494(11) 0.27995(9) 0.0205(3) Uani 1 1 d .
O2 O 0.90382(12) 0.77742(11) 0.23258(9) 0.0217(3) Uani 1 1 d .
N1 N 1.22211(14) 0.85228(13) 0.24879(11) 0.0194(3) Uani 1 1 d .
N2 N 1.12500(14) 0.86632(13) 0.20536(11) 0.0190(3) Uani 1 1 d .
N3 N 1.01292(14) 0.96091(13) 0.23203(12) 0.0207(3) Uani 1 1 d .
N4 N 0.81278(16) 0.86609(15) 0.17212(14) 0.0313(4) Uani 1 1 d .
C1 C 1.31850(19) 1.04768(18) 0.10725(14) 0.0249(4) Uani 1 1 d .
C2 C 1.43421(19) 1.13277(18) 0.14756(14) 0.0274(5) Uani 1 1 d .
C3 C 1.51552(19) 1.0870(2) 0.14496(15) 0.0302(5) Uani 1 1 d .
C4 C 1.4504(2) 0.9740(2) 0.11019(14) 0.0296(5) Uani 1 1 d .
C5 C 1.3285(2) 0.95127(19) 0.08601(14) 0.0275(5) Uani 1 1 d .
H5A H 1.2647 0.8807 0.0480 0.033 Uiso 1 1 calc R
C6 C 1.44362(19) 1.11543(17) 0.41363(14) 0.0242(4) Uani 1 1 d .
C7 C 1.55143(19) 1.13688(18) 0.37414(14) 0.0269(4) Uani 1 1 d .
C8 C 1.56185(18) 1.03915(19) 0.35028(14) 0.0261(4) Uani 1 1 d .
C9 C 1.46013(18) 0.95653(17) 0.37488(14) 0.0226(4) Uani 1 1 d .
C10 C 1.39056(18) 1.00506(17) 0.41611(13) 0.0219(4) Uani 1 1 d .
H10A H 1.3237 0.9706 0.4513 0.026 Uiso 1 1 calc R
C11 C 1.0617(2) 0.65593(18) 0.39854(15) 0.0282(5) Uani 1 1 d .
C12 C 0.9386(2) 0.63448(19) 0.38799(15) 0.0294(5) Uani 1 1 d .
C13 C 0.93580(19) 0.73458(19) 0.40255(14) 0.0264(4) Uani 1 1 d .
C14 C 1.05478(19) 0.81902(17) 0.41984(14) 0.0234(4) Uani 1 1 d .
C15 C 1.13229(19) 0.76889(17) 0.41717(14) 0.0236(4) Uani 1 1 d .
H15A H 1.2209 0.8079 0.4392 0.028 Uiso 1 1 calc R
C16 C 0.88471(19) 0.56132(17) 0.14305(15) 0.0268(4) Uani 1 1 d .
C17 C 0.9589(2) 0.62593(18) 0.08796(15) 0.0320(5) Uani 1 1 d .
C18 C 1.0733(2) 0.62884(18) 0.10206(16) 0.0346(6) Uani 1 1 d .
C19 C 1.0720(2) 0.57034(18) 0.16643(17) 0.0339(5) Uani 1 1 d .
C20 C 0.95486(19) 0.52727(17) 0.19050(16) 0.0278(5) Uani 1 1 d .
H20A H 0.9228 0.4707 0.2259 0.033 Uiso 1 1 calc R
C21 C 1.2100(2) 1.0617(2) 0.08176(16) 0.0345(5) Uani 1 1 d .
H21A H 1.2040 1.1158 0.1304 0.052 Uiso 1 1 calc R
H21B H 1.1374 0.9924 0.0729 0.052 Uiso 1 1 calc R
H21C H 1.2176 1.0861 0.0253 0.052 Uiso 1 1 calc R
C22 C 1.4647(3) 1.2502(2) 0.17326(19) 0.0457(7) Uani 1 1 d .
H22A H 1.5387 1.2898 0.2171 0.068 Uiso 1 1 calc R
H22B H 1.3985 1.2590 0.2006 0.068 Uiso 1 1 calc R
H22C H 1.4770 1.2789 0.1189 0.068 Uiso 1 1 calc R
C23 C 1.6509(2) 1.1509(2) 0.15625(18) 0.0463(7) Uani 1 1 d .
H23A H 1.6766 1.1597 0.0969 0.069 Uiso 1 1 calc R
H23B H 1.6880 1.1121 0.1819 0.069 Uiso 1 1 calc R
H23C H 1.6761 1.2224 0.1972 0.069 Uiso 1 1 calc R
C24 C 1.5005(2) 0.8938(2) 0.08860(17) 0.0420(6) Uani 1 1 d .
H24A H 1.4782 0.8472 0.1314 0.063 Uiso 1 1 calc R
H24B H 1.5885 0.9328 0.0939 0.063 Uiso 1 1 calc R
H24C H 1.4674 0.8492 0.0265 0.063 Uiso 1 1 calc R
C25 C 1.4005(2) 1.19702(19) 0.45209(16) 0.0340(5) Uani 1 1 d .
H25A H 1.3772 1.2225 0.4028 0.051 Uiso 1 1 calc R
H25B H 1.4654 1.2586 0.4956 0.051 Uiso 1 1 calc R
H25C H 1.3308 1.1633 0.4831 0.051 Uiso 1 1 calc R
C26 C 1.6462(2) 1.2494(2) 0.37724(18) 0.0394(6) Uani 1 1 d .
H26A H 1.7190 1.2465 0.3575 0.059 Uiso 1 1 calc R
H26B H 1.6654 1.2942 0.4395 0.059 Uiso 1 1 calc R
H26C H 1.6160 1.2810 0.3368 0.059 Uiso 1 1 calc R
C27 C 1.6704(2) 1.0262(2) 0.32309(17) 0.0380(6) Uani 1 1 d .
H27A H 1.7322 1.0954 0.3152 0.057 Uiso 1 1 calc R
H27B H 1.6472 0.9708 0.2658 0.057 Uiso 1 1 calc R
H27C H 1.7026 1.0040 0.3706 0.057 Uiso 1 1 calc R
C28 C 1.4369(2) 0.84078(19) 0.36436(16) 0.0317(5) Uani 1 1 d .
H28A H 1.4318 0.8239 0.4240 0.047 Uiso 1 1 calc R
H28B H 1.5029 0.8307 0.3380 0.047 Uiso 1 1 calc R
H28C H 1.3608 0.7924 0.3242 0.047 Uiso 1 1 calc R
C29 C 1.1085(3) 0.5762(2) 0.4058(2) 0.0441(7) Uani 1 1 d .
H29A H 1.1038 0.5634 0.4669 0.066 Uiso 1 1 calc R
H29B H 1.1925 0.6053 0.3945 0.066 Uiso 1 1 calc R
H29C H 1.0597 0.5078 0.3608 0.066 Uiso 1 1 calc R
C30 C 0.8315(2) 0.5277(2) 0.38129(18) 0.0430(7) Uani 1 1 d .
H30A H 0.8023 0.5263 0.4403 0.064 Uiso 1 1 calc R
H30B H 0.8547 0.4692 0.3637 0.064 Uiso 1 1 calc R
H30C H 0.7675 0.5175 0.3355 0.064 Uiso 1 1 calc R
C31 C 0.8222(2) 0.7470(2) 0.40736(17) 0.0400(6) Uani 1 1 d .
H31A H 0.7595 0.6914 0.3587 0.060 Uiso 1 1 calc R
H31B H 0.8379 0.8190 0.4001 0.060 Uiso 1 1 calc R
H31C H 0.7952 0.7386 0.4664 0.060 Uiso 1 1 calc R
C32 C 1.0898(2) 0.93750(18) 0.44841(15) 0.0280(5) Uani 1 1 d .
H32A H 1.1169 0.9637 0.5140 0.042 Uiso 1 1 calc R
H32B H 1.0201 0.9495 0.4338 0.042 Uiso 1 1 calc R
H32C H 1.1553 0.9770 0.4161 0.042 Uiso 1 1 calc R
C33 C 0.7520(2) 0.5273(2) 0.14286(18) 0.0356(5) Uani 1 1 d .
H33A H 0.7207 0.4790 0.1837 0.053 Uiso 1 1 calc R
H33B H 0.7094 0.4892 0.0811 0.053 Uiso 1 1 calc R
H33C H 0.7395 0.5917 0.1637 0.053 Uiso 1 1 calc R
C34 C 0.9214(3) 0.6784(2) 0.02385(17) 0.0496(7) Uani 1 1 d .
H34A H 0.9694 0.7573 0.0435 0.074 Uiso 1 1 calc R
H34B H 0.8358 0.6593 0.0242 0.074 Uiso 1 1 calc R
H34C H 0.9348 0.6525 -0.0377 0.074 Uiso 1 1 calc R
C35 C 1.1754(3) 0.6748(2) 0.0493(2) 0.0569(9) Uani 1 1 d .
H35A H 1.1937 0.6169 0.0178 0.085 Uiso 1 1 calc R
H35B H 1.2468 0.7311 0.0909 0.085 Uiso 1 1 calc R
H35C H 1.1526 0.7064 0.0046 0.085 Uiso 1 1 calc R
C36 C 1.1745(2) 0.5478(2) 0.1938(2) 0.0515(8) Uani 1 1 d .
H36A H 1.2059 0.5254 0.1394 0.077 Uiso 1 1 calc R
H36B H 1.1453 0.4897 0.2260 0.077 Uiso 1 1 calc R
H36C H 1.2388 0.6136 0.2338 0.077 Uiso 1 1 calc R
C37 C 1.12213(17) 0.95879(16) 0.23953(13) 0.0189(4) Uani 1 1 d .
C38 C 1.00657(18) 1.06225(16) 0.24459(14) 0.0228(4) Uani 1 1 d .
C39 C 0.9715(2) 1.09157(19) 0.17115(16) 0.0297(5) Uani 1 1 d .
H39A H 0.9547 1.0466 0.1116 0.036 Uiso 1 1 calc R
C40 C 0.9610(2) 1.1872(2) 0.18514(18) 0.0357(5) Uani 1 1 d .
H40A H 0.9374 1.2080 0.1350 0.043 Uiso 1 1 calc R
C41 C 0.9849(2) 1.2520(2) 0.2718(2) 0.0397(6) Uani 1 1 d .
H41A H 0.9774 1.3173 0.2811 0.048 Uiso 1 1 calc R
C42 C 1.0194(2) 1.2233(2) 0.34450(19) 0.0390(6) Uani 1 1 d .
H42A H 1.0357 1.2684 0.4040 0.047 Uiso 1 1 calc R
C43 C 1.0308(2) 1.12768(18) 0.33119(16) 0.0304(5) Uani 1 1 d .
H43A H 1.0551 1.1076 0.3815 0.037 Uiso 1 1 calc R
C44 C 0.90225(17) 0.86023(16) 0.20967(14) 0.0213(4) Uani 1 1 d .
C45 C 0.69848(19) 0.77351(18) 0.15262(18) 0.0311(5) Uani 1 1 d .
C46 C 0.6300(2) 0.7398(2) 0.22010(19) 0.0364(6) Uani 1 1 d .
H46A H 0.6614 0.7766 0.2820 0.044 Uiso 1 1 calc R
C47 C 0.5151(2) 0.6518(2) 0.1979(2) 0.0447(7) Uani 1 1 d .
H47A H 0.4689 0.6284 0.2446 0.054 Uiso 1 1 calc R
C48 C 0.4685(2) 0.5989(2) 0.1079(2) 0.0460(7) Uani 1 1 d .
H48A H 0.3906 0.5386 0.0926 0.055 Uiso 1 1 calc R
C49 C 0.5355(2) 0.6338(2) 0.0411(2) 0.0416(6) Uani 1 1 d .
H49A H 0.5033 0.5979 -0.0208 0.050 Uiso 1 1 calc R
C50 C 0.6492(2) 0.72070(19) 0.06246(18) 0.0357(5) Uani 1 1 d .
H50A H 0.6941 0.7445 0.0152 0.043 Uiso 1 1 calc R

loop_
_atom_site_aniso_label
_atom_site_aniso_U_11
_atom_site_aniso_U_22
_atom_site_aniso_U_33
_atom_site_aniso_U_23
_atom_site_aniso_U_13
_atom_site_aniso_U_12
Hf1 0.01544(4) 0.01871(4) 0.01545(4) 0.00321(3) 0.00130(3) 0.00466(3)
Hf2 0.01667(4) 0.01525(4) 0.01907(4) 0.00225(3) 0.00209(3) 0.00521(3)
O1 0.0165(6) 0.0187(7) 0.0211(7) 0.0028(6) 0.0013(5) 0.0042(5)
O2 0.0182(6) 0.0203(7) 0.0249(7) 0.0075(6) 0.0035(6) 0.0064(6)
N1 0.0185(7) 0.0196(8) 0.0192(8) 0.0028(7) 0.0005(6) 0.0089(7)
N2 0.0158(7) 0.0207(8) 0.0180(8) 0.0034(6) 0.0013(6) 0.0067(6)
N3 0.0156(7) 0.0177(8) 0.0258(9) 0.0034(7) -0.0015(6) 0.0060(6)
N4 0.0197(8) 0.0241(9) 0.0463(12) 0.0094(9) -0.0055(8) 0.0069(8)
C1 0.0252(10) 0.0310(11) 0.0170(9) 0.0103(8) 0.0025(8) 0.0095(9)
C2 0.0269(10) 0.0285(11) 0.0218(10) 0.0103(9) 0.0041(8) 0.0062(9)
C3 0.0236(10) 0.0401(13) 0.0226(10) 0.0124(10) 0.0074(8) 0.0084(10)
C4 0.0318(11) 0.0412(13) 0.0193(10) 0.0093(9) 0.0119(9) 0.0184(11)
C5 0.0297(11) 0.0320(12) 0.0166(9) 0.0057(9) 0.0039(8) 0.0103(10)
C6 0.0254(10) 0.0206(10) 0.0200(9) -0.0004(8) -0.0024(8) 0.0073(8)
C7 0.0216(10) 0.0236(10) 0.0236(10) 0.0027(9) -0.0044(8) 0.0016(8)
C8 0.0201(9) 0.0317(12) 0.0207(10) 0.0031(9) -0.0015(8) 0.0083(9)
C9 0.0225(9) 0.0245(10) 0.0195(9) 0.0037(8) -0.0028(8) 0.0107(8)
C10 0.0222(9) 0.0229(10) 0.0150(9) 0.0016(8) 0.0000(7) 0.0068(8)
C11 0.0305(11) 0.0238(11) 0.0286(11) 0.0092(9) -0.0002(9) 0.0099(9)
C12 0.0280(11) 0.0264(11) 0.0281(11) 0.0131(9) 0.0037(9) 0.0046(9)
C13 0.0249(10) 0.0332(12) 0.0217(10) 0.0115(9) 0.0055(8) 0.0115(9)
C14 0.0275(10) 0.0257(10) 0.0193(9) 0.0078(8) 0.0076(8) 0.0129(9)
C15 0.0241(10) 0.0241(10) 0.0211(10) 0.0048(8) -0.0008(8) 0.0100(9)
C16 0.0235(10) 0.0179(9) 0.0273(11) -0.0043(8) -0.0015(8) 0.0037(8)
C17 0.0362(12) 0.0199(10) 0.0228(11) -0.0061(9) 0.0015(9) 0.0026(9)
C18 0.0342(12) 0.0201(10) 0.0333(12) -0.0079(9) 0.0118(10) 0.0035(9)
C19 0.0259(11) 0.0208(10) 0.0456(14) -0.0083(10) 0.0047(10) 0.0093(9)
C20 0.0241(10) 0.0162(9) 0.0375(12) 0.0016(9) 0.0032(9) 0.0061(8)
C21 0.0320(12) 0.0439(14) 0.0306(12) 0.0184(11) 0.0037(10) 0.0161(11)
C22 0.0526(17) 0.0323(14) 0.0412(15) 0.0125(12) -0.0012(13) 0.0086(12)
C23 0.0246(12) 0.0644(19) 0.0375(14) 0.0204(14) 0.0088(11) 0.0054(12)
C24 0.0486(15) 0.0559(17) 0.0342(13) 0.0137(13) 0.0168(12) 0.0331(14)
C25 0.0405(13) 0.0256(11) 0.0307(12) -0.0048(10) -0.0056(10) 0.0162(10)
C26 0.0306(12) 0.0290(12) 0.0380(14) 0.0068(11) -0.0057(10) -0.0033(10)
C27 0.0243(11) 0.0518(16) 0.0376(14) 0.0105(12) 0.0043(10) 0.0170(11)
C28 0.0360(12) 0.0266(11) 0.0311(12) 0.0030(10) -0.0029(10) 0.0155(10)
C29 0.0502(16) 0.0260(12) 0.0543(17) 0.0101(12) -0.0111(13) 0.0169(12)
C30 0.0360(13) 0.0338(13) 0.0428(15) 0.0177(12) 0.0041(11) -0.0022(11)
C31 0.0290(12) 0.0593(18) 0.0335(13) 0.0125(12) 0.0116(10) 0.0205(12)
C32 0.0374(12) 0.0263(11) 0.0227(10) 0.0034(9) 0.0076(9) 0.0175(10)
C33 0.0237(11) 0.0308(12) 0.0415(14) 0.0014(11) -0.0038(10) 0.0066(10)
C34 0.071(2) 0.0403(15) 0.0222(12) 0.0022(11) -0.0022(13) 0.0149(15)
C35 0.0557(17) 0.0314(14) 0.0613(19) -0.0068(13) 0.0378(15) 0.0054(13)
C36 0.0302(13) 0.0389(15) 0.076(2) -0.0118(14) 0.0018(13) 0.0187(12)
C37 0.0188(9) 0.0192(9) 0.0165(9) 0.0049(7) 0.0032(7) 0.0064(7)
C38 0.0194(9) 0.0189(9) 0.0289(11) 0.0060(8) 0.0023(8) 0.0077(8)
C39 0.0275(11) 0.0296(12) 0.0322(12) 0.0095(10) 0.0010(9) 0.0126(10)
C40 0.0331(12) 0.0331(13) 0.0471(15) 0.0209(12) 0.0021(11) 0.0159(11)
C41 0.0380(13) 0.0237(11) 0.0602(18) 0.0124(12) 0.0046(12) 0.0159(11)
C42 0.0448(14) 0.0255(12) 0.0441(15) 0.0011(11) 0.0050(12) 0.0168(11)
C43 0.0334(12) 0.0263(11) 0.0302(12) 0.0050(9) 0.0021(9) 0.0131(10)
C44 0.0194(9) 0.0184(9) 0.0225(10) 0.0033(8) 0.0022(7) 0.0061(8)
C45 0.0214(10) 0.0237(11) 0.0496(15) 0.0097(10) -0.0015(10) 0.0116(9)
C46 0.0276(11) 0.0334(13) 0.0509(16) 0.0096(12) 0.0023(11) 0.0167(10)
C47 0.0245(12) 0.0384(14) 0.073(2) 0.0157(14) 0.0149(13) 0.0140(11)
C48 0.0212(11) 0.0300(13) 0.077(2) 0.0052(14) -0.0012(13) 0.0063(10)
C49 0.0273(12) 0.0314(13) 0.0562(17) 0.0030(12) -0.0093(12) 0.0090(11)
C50 0.0269(11) 0.0283(12) 0.0476(15) 0.0112(11) -0.0053(10) 0.0085(10)

loop_
_atom_type_symbol
_atom_type_description
_atom_type_scat_dispersion_real
_atom_type_scat_dispersion_imag
_atom_type_scat_source
C C 0.0033 0.0016 'International Tables Vol C Tables 4.2.6.8 and 6.1.1.4'
H H 0.0000 0.0000 'International Tables Vol C Tables 4.2.6.8 and 6.1.1.4'
N N 0.0061 0.0033 'International Tables Vol C Tables 4.2.6.8 and 6.1.1.4'
O O 0.0106 0.0060 'International Tables Vol C Tables 4.2.6.8 and 6.1.1.4'
Hf Hf -0.5830 6.1852 'International Tables Vol C Tables 4.2.6.8 and 6.1.1.4'

loop_
_geom_angle_atom_site_label_1
_geom_angle_atom_site_label_2
_geom_angle_atom_site_label_3
_geom_angle
N1 Hf1 O1 78.84(6)
N1 Hf1 C10 82.66(7)
O1 Hf1 C10 88.31(6)
N1 Hf1 C9 83.55(7)
O1 Hf1 C9 120.87(6)
C10 Hf1 C9 33.31(7)
N1 Hf1 C5 86.69(7)
O1 Hf1 C5 99.04(6)
C10 Hf1 C5 165.67(8)
C9 Hf1 C5 135.81(7)
N1 Hf1 C6 112.78(7)
O1 Hf1 C6 81.23(6)
C10 Hf1 C6 33.21(7)
C9 Hf1 C6 55.15(7)
C5 Hf1 C6 160.00(7)
N1 Hf1 C4 104.06(7)
O1 Hf1 C4 129.55(7)
C10 Hf1 C4 142.10(7)
C9 Hf1 C4 109.40(7)
C5 Hf1 C4 33.08(7)
C6 Hf1 C4 136.44(7)
N1 Hf1 C1 103.96(7)
O1 Hf1 C1 76.31(6)
C10 Hf1 C1 161.50(7)
C9 Hf1 C1 162.61(7)
C5 Hf1 C1 32.04(7)
C6 Hf1 C1 131.78(7)
C4 Hf1 C1 53.81(7)
N1 Hf1 C8 114.10(7)
O1 Hf1 C8 134.99(6)
C10 Hf1 C8 53.82(7)
C9 Hf1 C8 32.47(7)
C5 Hf1 C8 123.63(7)
C6 Hf1 C8 53.80(7)
C4 Hf1 C8 90.67(7)
C1 Hf1 C8 133.58(7)
N1 Hf1 C2 135.72(7)
O1 Hf1 C2 89.04(6)
C10 Hf1 C2 139.92(7)
C9 Hf1 C2 137.03(7)
C5 Hf1 C2 53.11(7)
C6 Hf1 C2 107.03(7)
C4 Hf1 C2 53.39(8)
C1 Hf1 C2 31.96(7)
C8 Hf1 C2 104.57(7)
N1 Hf1 C7 134.55(7)
O1 Hf1 C7 108.28(6)
C10 Hf1 C7 53.63(7)
C9 Hf1 C7 53.66(7)
C5 Hf1 C7 133.40(7)
C6 Hf1 C7 32.37(7)
C4 Hf1 C7 104.20(7)
C1 Hf1 C7 121.44(7)
C8 Hf1 C7 31.67(7)
C2 Hf1 C7 89.71(7)
N1 Hf1 C3 135.46(7)
O1 Hf1 C3 120.57(7)
C10 Hf1 C3 132.76(7)
C9 Hf1 C3 111.41(7)
C5 Hf1 C3 52.78(7)
C6 Hf1 C3 109.81(7)
C4 Hf1 C3 31.77(8)
C1 Hf1 C3 52.39(7)
C8 Hf1 C3 81.47(7)
C2 Hf1 C3 31.54(7)
C7 Hf1 C3 80.71(7)
N2 Hf2 O2 74.27(6)
N2 Hf2 N1 39.45(6)
O2 Hf2 N1 111.83(6)
N2 Hf2 C20 135.21(7)
O2 Hf2 C20 109.34(6)
N1 Hf2 C20 126.69(6)
N2 Hf2 C15 108.61(7)
O2 Hf2 C15 117.24(6)
N1 Hf2 C15 80.92(6)
C20 Hf2 C15 108.36(7)
N2 Hf2 C16 115.39(7)
O2 Hf2 C16 79.17(7)
N1 Hf2 C16 133.58(6)
C20 Hf2 C16 32.61(7)
C15 Hf2 C16 135.87(7)
N2 Hf2 C14 98.46(6)
O2 Hf2 C14 84.51(6)
N1 Hf2 C14 90.28(6)
C20 Hf2 C14 126.23(7)
C15 Hf2 C14 32.84(7)
C16 Hf2 C14 136.14(7)
N2 Hf2 C19 111.24(7)
O2 Hf2 C19 130.97(7)
N1 Hf2 C19 94.28(7)
C20 Hf2 C19 32.41(7)
C15 Hf2 C19 107.06(8)
C16 Hf2 C19 53.81(7)
C14 Hf2 C19 138.01(8)
N2 Hf2 C17 85.05(7)
O2 Hf2 C17 80.24(7)
N1 Hf2 C17 102.70(7)
C20 Hf2 C17 53.43(8)
C15 Hf2 C17 159.80(8)
C16 Hf2 C17 32.41(7)
C14 Hf2 C17 162.81(8)
C19 Hf2 C17 53.14(8)
N2 Hf2 C18 83.64(7)
O2 Hf2 C18 110.14(7)
N1 Hf2 C18 82.00(6)
C20 Hf2 C18 52.54(7)
C15 Hf2 C18 132.63(8)
C16 Hf2 C18 52.86(7)
C14 Hf2 C18 165.13(8)
C19 Hf2 C18 31.46(8)
C17 Hf2 C18 31.67(8)
N2 Hf2 C11 139.64(7)
O2 Hf2 C11 122.63(6)
N1 Hf2 C11 105.74(7)
C20 Hf2 C11 77.71(8)
C15 Hf2 C11 31.73(7)
C16 Hf2 C11 104.24(7)
C14 Hf2 C11 53.15(7)
C19 Hf2 C11 85.63(8)
C17 Hf2 C11 131.11(8)
C18 Hf2 C11 116.80(8)
N2 Hf2 C13 120.38(7)
O2 Hf2 C13 71.79(6)
N1 Hf2 C13 121.94(6)
C20 Hf2 C13 102.04(7)
C15 Hf2 C13 52.47(7)
C16 Hf2 C13 104.44(7)
C14 Hf2 C13 31.76(7)
C19 Hf2 C13 128.09(8)
C17 Hf2 C13 133.39(7)
C18 Hf2 C13 154.29(7)
C11 Hf2 C13 51.60(7)
C37 O1 Hf1 104.86(12)
C44 O2 Hf2 135.37(12)
N2 N1 Hf1 99.33(11)
N2 N1 Hf2 66.41(9)
Hf1 N1 Hf2 160.57(9)
C37 N2 N1 115.40(15)
C37 N2 Hf2 123.58(12)
N1 N2 Hf2 74.14(9)
C37 N2 Hf1 79.31(11)
N1 N2 Hf1 48.54(8)
Hf2 N2 Hf1 121.27(7)
C37 N3 C38 120.97(16)
C37 N3 C44 119.84(16)
C38 N3 C44 119.18(16)
C44 N4 C45 118.87(19)
C5 C1 C2 107.7(2)
C5 C1 C21 126.2(2)
C2 C1 C21 125.7(2)
C5 C1 Hf1 70.82(12)
C2 C1 Hf1 75.31(12)
C21 C1 Hf1 125.27(14)
C3 C2 C1 107.4(2)
C3 C2 C22 127.2(2)
C1 C2 C22 124.7(2)
C3 C2 Hf1 74.93(12)
C1 C2 Hf1 72.74(12)
C22 C2 Hf1 125.26(16)
C4 C3 C2 108.8(2)
C4 C3 C23 125.0(2)
C2 C3 C23 124.7(2)
C4 C3 Hf1 70.10(11)
C2 C3 Hf1 73.53(12)
C23 C3 Hf1 133.25(16)
C3 C4 C5 106.6(2)
C3 C4 C24 127.3(2)
C5 C4 C24 125.4(2)
C3 C4 Hf1 78.13(12)
C5 C4 Hf1 72.35(11)
C24 C4 Hf1 122.02(16)
C1 C5 C4 109.3(2)
C1 C5 Hf1 77.14(12)
C4 C5 Hf1 74.57(12)
C10 C6 C7 107.02(19)
C10 C6 C25 126.6(2)
C7 C6 C25 126.2(2)
C10 C6 Hf1 71.48(11)
C7 C6 Hf1 77.89(12)
C25 C6 Hf1 120.01(15)
C8 C7 C6 108.42(19)
C8 C7 C26 127.5(2)
C6 C7 C26 123.0(2)
C8 C7 Hf1 74.00(12)
C6 C7 Hf1 69.74(11)
C26 C7 Hf1 131.46(16)
C7 C8 C9 107.79(18)
C7 C8 C27 127.4(2)
C9 C8 C27 123.7(2)
C7 C8 Hf1 74.33(12)
C9 C8 Hf1 69.25(11)
C27 C8 Hf1 131.53(15)
C10 C9 C8 107.47(19)
C10 C9 C28 126.74(19)
C8 C9 C28 125.66(19)
C10 C9 Hf1 72.04(11)
C8 C9 Hf1 78.28(12)
C28 C9 Hf1 118.80(14)
C6 C10 C9 109.21(18)
C6 C10 Hf1 75.31(12)
C9 C10 Hf1 74.65(11)
C15 C11 C12 107.5(2)
C15 C11 C29 125.1(2)
C12 C11 C29 126.5(2)
C15 C11 Hf2 69.88(12)
C12 C11 Hf2 76.30(13)
C29 C11 Hf2 127.62(17)
C13 C12 C11 107.57(19)
C13 C12 C30 125.0(2)
C11 C12 C30 126.4(2)
C13 C12 Hf2 72.77(12)
C11 C12 Hf2 72.48(12)
C30 C12 Hf2 129.36(16)
C12 C13 C14 109.42(19)
C12 C13 C31 123.8(2)
C14 C13 C31 126.5(2)
C12 C13 Hf2 76.47(12)
C14 C13 Hf2 70.32(11)
C31 C13 Hf2 124.13(15)
C13 C14 C15 106.49(19)
C13 C14 C32 125.6(2)
C15 C14 C32 127.4(2)
C13 C14 Hf2 77.92(12)
C15 C14 Hf2 73.05(12)
C32 C14 Hf2 121.22(14)
C11 C15 C14 108.97(19)
C11 C15 Hf2 78.40(13)
C14 C15 Hf2 74.11(12)
C20 C16 C17 107.6(2)
C20 C16 C33 126.7(2)
C17 C16 C33 125.5(2)
C20 C16 Hf2 73.10(12)
C17 C16 Hf2 76.17(12)
C33 C16 Hf2 121.05(15)
C18 C17 C16 107.2(2)
C18 C17 C34 126.4(2)
C16 C17 C34 126.4(2)
C18 C17 Hf2 75.56(13)
C16 C17 Hf2 71.43(12)
C34 C17 Hf2 120.17(16)
C19 C18 C17 109.0(2)
C19 C18 C35 124.5(3)
C17 C18 C35 126.1(3)
C19 C18 Hf2 71.87(12)
C17 C18 Hf2 72.77(12)
C35 C18 Hf2 127.11(16)
C18 C19 C20 107.3(2)
C18 C19 C36 124.5(2)
C20 C19 C36 127.7(3)
C18 C19 Hf2 76.68(13)
C20 C19 Hf2 71.80(12)
C36 C19 Hf2 123.14(16)
C16 C20 C19 108.9(2)
C16 C20 Hf2 74.29(12)
C19 C20 Hf2 75.79(12)
O1 C37 N2 120.99(17)
O1 C37 N3 120.84(17)
N2 C37 N3 118.16(17)
O1 C37 Hf1 48.46(9)
N2 C37 Hf1 72.97(10)
N3 C37 Hf1 167.56(14)
C43 C38 C39 120.2(2)
C43 C38 N3 119.37(19)
C39 C38 N3 120.41(19)
C38 C39 C40 119.6(2)
C41 C40 C39 120.0(2)
C42 C41 C40 120.6(2)
C41 C42 C43 119.9(2)
C38 C43 C42 119.8(2)
N4 C44 O2 127.88(19)
N4 C44 N3 114.56(18)
O2 C44 N3 117.50(17)
C46 C45 C50 118.8(2)
C46 C45 N4 122.0(2)
C50 C45 N4 119.0(2)
C45 C46 C47 120.3(3)
C48 C47 C46 120.1(3)
C49 C48 C47 119.5(2)
C48 C49 C50 120.8(3)
C49 C50 C45 120.5(2)

loop_
_geom_bond_atom_site_label_1
_geom_bond_atom_site_label_2
_geom_bond_distance
Hf1 N1 2.0625(16)
Hf1 O1 2.1614(13)
Hf1 C10 2.447(2)
Hf1 C9 2.481(2)
Hf1 C5 2.486(2)
Hf1 C6 2.496(2)
Hf1 C4 2.514(2)
Hf1 C1 2.566(2)
Hf1 C8 2.597(2)
Hf1 C2 2.599(2)
Hf1 C7 2.602(2)
Hf1 C3 2.617(2)
Hf2 N2 2.1110(17)
Hf2 O2 2.1460(14)
Hf2 N1 2.2159(16)
Hf2 C20 2.497(2)
Hf2 C15 2.510(2)
Hf2 C16 2.512(2)
Hf2 C14 2.523(2)
Hf2 C19 2.548(2)
Hf2 C17 2.573(2)
Hf2 C18 2.609(2)
Hf2 C11 2.618(2)
Hf2 C13 2.621(2)
O1 C37 1.297(2)
O2 C44 1.295(2)
N1 N2 1.464(2)
N2 C37 1.321(2)
N3 C37 1.374(2)
N3 C38 1.443(3)
N3 C44 1.448(2)
N4 C44 1.276(3)
N4 C45 1.419(3)
C1 C5 1.396(3)
C1 C2 1.422(3)
C1 C21 1.497(3)
C2 C3 1.418(3)
C2 C22 1.493(3)
C3 C4 1.408(3)
C3 C23 1.508(3)
C4 C5 1.424(3)
C4 C24 1.504(3)
C6 C10 1.413(3)
C6 C7 1.425(3)
C6 C25 1.499(3)
C7 C8 1.419(3)
C7 C26 1.501(3)
C8 C9 1.424(3)
C8 C27 1.502(3)
C9 C10 1.413(3)
C9 C28 1.504(3)
C11 C15 1.405(3)
C11 C12 1.423(3)
C11 C29 1.497(3)
C12 C13 1.403(3)
C12 C30 1.496(3)
C13 C14 1.411(3)
C13 C31 1.501(3)
C14 C15 1.423(3)
C14 C32 1.496(3)
C16 C20 1.406(3)
C16 C17 1.420(3)
C16 C33 1.506(3)
C17 C18 1.414(4)
C17 C34 1.509(4)
C18 C19 1.399(4)
C18 C35 1.498(3)
C19 C20 1.409(3)
C19 C36 1.508(3)
C38 C43 1.381(3)
C38 C39 1.385(3)
C39 C40 1.389(3)
C40 C41 1.380(4)
C41 C42 1.367(4)
C42 C43 1.395(3)
C45 C46 1.382(3)
C45 C50 1.390(3)
C46 C47 1.396(3)
C47 C48 1.382(4)
C48 C49 1.369(4)
C49 C50 1.381(3)

loop_
_platon_squeeze_void_nr
_platon_squeeze_void_average_x
_platon_squeeze_void_average_y
_platon_squeeze_void_average_z
_platon_squeeze_void_volume
_platon_squeeze_void_count_electrons
1 0.500 0.500 0.500 240.4 42.1
